data_4021968
loop_
_publ_author_name
'Albert Padwa'
'Qiu Wang'

_publ_section_title
;
 Synthesis of the Tetracyclic Framework of the Erythrina Alkaloids Using
 a [4 + 2]-Cycloaddition/Rh(I)-Catalyzed Cascade of 2-Imidofurans
;
_journal_name_full 'Journal of Organic Chemistry'
_journal_page_first 7391
_journal_page_last 7402
_journal_paper_doi 10.1021/jo061269p
_journal_volume 71
_journal_year 2006
_chemical_formula_sum 'C19 H19 N O6'
_chemical_formula_weight 357.35
_chemical_name_systematic
; 
 ? 
;
_space_group_IT_number 4
_symmetry_cell_setting monoclinic
_symmetry_space_group_name_Hall 'P 2yb'
_symmetry_space_group_name_H-M 'P 1 21 1'
_atom_sites_solution_hydrogens geom
_atom_sites_solution_primary direct
_atom_sites_solution_secondary difmap
_audit_creation_method SHELXL-97
_cell_angle_alpha 90.00
_cell_angle_beta 98.204(3)
_cell_angle_gamma 90.00
_cell_formula_units_Z 2
_cell_length_a 9.9530(15)
_cell_length_b 6.9505(11)
_cell_length_c 11.7107(18)
_cell_measurement_reflns_used 2630
_cell_measurement_temperature 100(2)
_cell_measurement_theta_max 32.51
_cell_measurement_theta_min 2.52
_cell_volume 801.8(2)
_computing_cell_refinement 'Bruker SMART'
_computing_data_collection 'Bruker SMART'
_computing_data_reduction 'Bruker SAINT'
_computing_molecular_graphics 'Bruker SHELXTL'
_computing_publication_material 'Bruker SHELXTL'
_computing_structure_refinement 'SHELXL-97 (Sheldrick, 1997)'
_computing_structure_solution 'SHELXS-97 (Sheldrick, 1990)'
_diffrn_ambient_temperature 100(2)
_diffrn_measured_fraction_theta_full 0.952
_diffrn_measured_fraction_theta_max 0.952
_diffrn_measurement_device_type 'CCD area detector'
_diffrn_measurement_method 'phi and omega scans'
_diffrn_radiation_monochromator graphite
_diffrn_radiation_source 'fine-focus sealed tube'
_diffrn_radiation_type MoK\a
_diffrn_radiation_wavelength 0.71073
_diffrn_reflns_av_R_equivalents 0.0782
_diffrn_reflns_av_sigmaI/netI 0.1374
_diffrn_reflns_limit_h_max 15
_diffrn_reflns_limit_h_min -15
_diffrn_reflns_limit_k_max 10
_diffrn_reflns_limit_k_min -10
_diffrn_reflns_limit_l_max 17
_diffrn_reflns_limit_l_min -17
_diffrn_reflns_number 10638
_diffrn_reflns_theta_full 32.99
_diffrn_reflns_theta_max 32.99
_diffrn_reflns_theta_min 1.76
_exptl_absorpt_coefficient_mu 0.111
_exptl_absorpt_correction_type none
_exptl_crystal_colour colorless
_exptl_crystal_density_diffrn 1.480
_exptl_crystal_density_meas 0
_exptl_crystal_density_method 'not measured'
_exptl_crystal_description plate
_exptl_crystal_F_000 376
_exptl_crystal_size_max 0.25
_exptl_crystal_size_mid 0.20
_exptl_crystal_size_min 0.03
_refine_diff_density_max 0.430
_refine_diff_density_min -0.294
_refine_diff_density_rms 0.081
_refine_ls_abs_structure_details 'Flack H D (1983), Acta Cryst. A39, 876-881'
_refine_ls_abs_structure_Flack -0.8(18)
_refine_ls_extinction_method none
_refine_ls_goodness_of_fit_ref 1.004
_refine_ls_hydrogen_treatment mixed
_refine_ls_matrix_type full
_refine_ls_number_parameters 237
_refine_ls_number_reflns 5500
_refine_ls_number_restraints 1
_refine_ls_restrained_S_all 1.003
_refine_ls_R_factor_all 0.1525
_refine_ls_R_factor_gt 0.0882
_refine_ls_shift/su_max 0.002
_refine_ls_shift/su_mean 0.000
_refine_ls_structure_factor_coef Fsqd
_refine_ls_weighting_details 'calc w=1/[\s^2^(Fo^2^)+(0.0500P)^2^+0.0000P] where P=(Fo^2^+2Fc^2^)/3'
_refine_ls_weighting_scheme calc
_refine_ls_wR_factor_gt 0.1548
_refine_ls_wR_factor_ref 0.1772
_reflns_number_gt 2834
_reflns_number_total 5500
_reflns_threshold_expression >2sigma(I)
_cod_data_source_file jo061269psi20060621_045710.cif
_cod_depositor_comments
;
The following automatic conversions were performed:
'_symmetry_cell_setting' value 'Monoclinic' changed to 'monoclinic'
according to '/home/saulius/struct/CIF-dictionaries/cif_core.dic'
dictionary named 'cif_core.dic' version 2.4.1 from 2010-06-29.

Automatic conversion script
Id: cif_fix_enum 1527 2010-12-29 10:47:43Z saulius 
;
_cod_original_sg_symbol_H-M 'P 21'
_cod_database_code 4021968

loop_
_symmetry_equiv_pos_as_xyz
'x, y, z'
'-x, y+1/2, -z'

loop_
_atom_site_label
_atom_site_type_symbol
_atom_site_fract_x
_atom_site_fract_y
_atom_site_fract_z
_atom_site_U_iso_or_equiv
_atom_site_adp_type
_atom_site_occupancy
_atom_site_symmetry_multiplicity
_atom_site_calc_flag
_atom_site_refinement_flags
_atom_site_disorder_assembly
_atom_site_disorder_group
C1 C 0.6071(4) 0.8662(6) 0.9603(3) 0.0365(10) Uani 1 1 d . A .
H1A H 0.5367 0.8712 1.0120 0.044 Uiso 1 1 calc R . .
H1B H 0.6536 0.7403 0.9716 0.044 Uiso 1 1 calc R . .
C2 C 0.5391(4) 0.8829(8) 0.8350(3) 0.0498(13) Uani 1 1 d . A .
H2 H 0.4770 0.9968 0.8271 0.060 Uiso 1 1 calc R . .
C3 C 0.5057(4) 0.6292(6) 0.7037(4) 0.0368(9) Uani 1 1 d . . .
C4 C 0.6426(3) 0.9012(8) 0.7464(3) 0.0445(12) Uani 1 1 d . . .
H4 H 0.6259 1.0224 0.7005 0.053 Uiso 1 1 calc R A .
C5 C 0.7883(3) 0.8949(6) 0.8074(3) 0.0318(9) Uani 1 1 d . A .
H5 H 0.8041 0.7649 0.8434 0.038 Uiso 1 1 calc R . .
C6 C 0.8968(3) 0.9281(6) 0.7308(3) 0.0277(8) Uani 1 1 d . . .
C7 C 0.8721(4) 0.9123(7) 0.6095(3) 0.0389(11) Uani 1 1 d . A .
H7 H 0.7840 0.8841 0.5704 0.047 Uiso 1 1 calc R . .
C8 C 0.9793(4) 0.9391(7) 0.5501(3) 0.0357(10) Uani 1 1 d . . .
C9 C 1.1177(4) 0.9423(7) 0.4161(3) 0.0434(11) Uani 1 1 d . . .
H9A H 1.1480 0.8127 0.3958 0.052 Uiso 1 1 calc R A .
H9B H 1.1310 1.0322 0.3531 0.052 Uiso 1 1 calc R . .
C10 C 1.1077(3) 0.9803(6) 0.6040(3) 0.0328(9) Uani 1 1 d . A .
C11 C 1.1364(3) 1.0003(6) 0.7212(3) 0.0274(8) Uani 1 1 d . . .
H11 H 1.2249 1.0323 0.7580 0.033 Uiso 1 1 calc R A .
C12 C 1.0278(3) 0.9709(5) 0.7845(3) 0.0216(7) Uani 1 1 d . A .
C13 C 1.0593(3) 0.9904(6) 0.9124(3) 0.0273(8) Uani 1 1 d . . .
C14 C 0.9433(3) 0.9845(5) 1.0869(2) 0.0249(7) Uani 1 1 d . . .
C15 C 0.7973(3) 0.9990(6) 1.1097(2) 0.0271(8) Uani 1 1 d . A .
H15A H 0.7865 1.1097 1.1608 0.032 Uiso 1 1 calc R . .
H15B H 0.7707 0.8803 1.1475 0.032 Uiso 1 1 calc R . .
C16 C 0.7094(3) 1.0261(6) 0.9928(3) 0.0296(8) Uani 1 1 d . . .
H16 H 0.6591 1.1504 0.9941 0.035 Uiso 1 1 calc R A .
C17 C 0.8098(3) 1.0429(5) 0.9030(3) 0.0230(7) Uani 1 1 d . A .
H17 H 0.8048 1.1752 0.8691 0.028 Uiso 1 1 calc R . .
N1 N 0.9459(2) 1.0109(5) 0.9692(2) 0.0237(6) Uani 1 1 d . A .
O1 O 0.4629(3) 0.7135(6) 0.8014(3) 0.0727(12) Uani 1 1 d . A .
O2 O 0.6143(3) 0.7372(6) 0.6738(2) 0.0778(14) Uani 1 1 d . A .
O3 O 0.9765(3) 0.9377(5) 0.43217(19) 0.0474(9) Uani 1 1 d . A .
O4 O 1.1936(2) 1.0053(5) 0.52267(19) 0.0464(8) Uani 1 1 d . A .
O5 O 1.1744(2) 0.9874(4) 0.96310(18) 0.0339(6) Uani 1 1 d . A .
O6 O 1.0409(2) 0.9538(4) 1.15788(18) 0.0350(7) Uani 1 1 d . A .
C18A C 0.4008(6) 0.5866(10) 0.6131(5) 0.0346(15) Uiso 0.60 1 d P A 1
H18A H 0.4400 0.5357 0.5472 0.052 Uiso 0.60 1 calc PR A 1
H18B H 0.3495 0.7040 0.5901 0.052 Uiso 0.60 1 calc PR A 1
H18C H 0.3399 0.4904 0.6393 0.052 Uiso 0.60 1 calc PR A 1
C19A C 0.5876(6) 0.4649(10) 0.7609(5) 0.0321(13) Uiso 0.60 1 d P A 1
H19A H 0.6524 0.5140 0.8251 0.048 Uiso 0.60 1 calc PR A 1
H19B H 0.6369 0.4017 0.7046 0.048 Uiso 0.60 1 calc PR A 1
H19C H 0.5267 0.3721 0.7901 0.048 Uiso 0.60 1 calc PR A 1
C18B C 0.3941(8) 0.7060(13) 0.6056(7) 0.0213(17) Uiso 0.40 1 d P A 2
H18D H 0.3987 0.6337 0.5344 0.032 Uiso 0.40 1 calc PR A 2
H18E H 0.4099 0.8428 0.5922 0.032 Uiso 0.40 1 calc PR A 2
H18F H 0.3042 0.6894 0.6291 0.032 Uiso 0.40 1 calc PR A 2
C19B C 0.5087(11) 0.3996(17) 0.6955(9) 0.046(3) Uiso 0.40 1 d P A 2
H19D H 0.5903 0.3506 0.7434 0.069 Uiso 0.40 1 calc PR A 2
H19E H 0.5098 0.3611 0.6151 0.069 Uiso 0.40 1 calc PR A 2
H19F H 0.4279 0.3464 0.7229 0.069 Uiso 0.40 1 calc PR A 2

loop_
_atom_site_aniso_label
_atom_site_aniso_U_11
_atom_site_aniso_U_22
_atom_site_aniso_U_33
_atom_site_aniso_U_23
_atom_site_aniso_U_13
_atom_site_aniso_U_12
C1 0.033(2) 0.055(3) 0.0249(19) -0.0049(18) 0.0144(15) -0.0113(19)
C2 0.0257(19) 0.092(4) 0.032(2) -0.005(2) 0.0063(16) -0.006(2)
C3 0.031(2) 0.037(2) 0.046(2) -0.0002(19) 0.0196(18) 0.0005(18)
C4 0.0210(18) 0.090(4) 0.0224(18) -0.004(2) 0.0019(14) -0.011(2)
C5 0.0258(17) 0.052(3) 0.0184(16) -0.0028(17) 0.0063(13) -0.0102(17)
C6 0.0260(17) 0.041(2) 0.0171(15) 0.0008(16) 0.0075(13) -0.0042(16)
C7 0.0275(18) 0.067(3) 0.0217(17) -0.0145(19) 0.0023(14) -0.019(2)
C8 0.0346(19) 0.057(3) 0.0161(16) 0.0045(18) 0.0040(14) -0.0056(19)
C9 0.040(2) 0.067(3) 0.0249(18) -0.003(2) 0.0109(15) -0.017(2)
C10 0.0291(18) 0.045(3) 0.0273(17) 0.0082(19) 0.0150(14) -0.0068(19)
C11 0.0240(16) 0.039(2) 0.0201(15) 0.0036(16) 0.0051(12) -0.0111(17)
C12 0.0272(16) 0.0171(17) 0.0206(14) 0.0036(14) 0.0034(12) -0.0035(14)
C13 0.0256(17) 0.037(2) 0.0195(16) 0.0051(17) 0.0032(13) 0.0019(18)
C14 0.0317(17) 0.0269(19) 0.0163(15) -0.0043(16) 0.0046(13) -0.0015(17)
C15 0.0298(17) 0.035(2) 0.0174(15) -0.0015(16) 0.0058(12) 0.0010(18)
C16 0.0262(17) 0.036(2) 0.0273(17) 0.0035(16) 0.0077(14) 0.0091(16)
C17 0.0201(16) 0.028(2) 0.0210(15) 0.0023(14) 0.0039(12) 0.0014(14)
N1 0.0215(13) 0.0329(18) 0.0169(12) -0.0023(13) 0.0035(10) -0.0044(13)
O1 0.058(2) 0.116(3) 0.0510(19) -0.042(2) 0.0323(16) -0.055(2)
O2 0.0516(19) 0.141(4) 0.0461(18) -0.052(2) 0.0245(16) -0.059(2)
O3 0.0407(15) 0.084(3) 0.0185(12) -0.0068(15) 0.0095(11) -0.0228(16)
O4 0.0392(15) 0.083(2) 0.0191(12) 0.0012(15) 0.0125(11) -0.0133(17)
O5 0.0231(11) 0.0579(19) 0.0203(11) -0.0030(13) 0.0020(9) -0.0004(13)
O6 0.0313(13) 0.053(2) 0.0202(11) -0.0019(13) 0.0018(10) 0.0021(14)

loop_
_atom_type_symbol
_atom_type_description
_atom_type_scat_dispersion_real
_atom_type_scat_dispersion_imag
_atom_type_scat_source
C C 0.0033 0.0016 'International Tables Vol C Tables 4.2.6.8 and 6.1.1.4'
H H 0.0000 0.0000 'International Tables Vol C Tables 4.2.6.8 and 6.1.1.4'
N N 0.0061 0.0033 'International Tables Vol C Tables 4.2.6.8 and 6.1.1.4'
O O 0.0106 0.0060 'International Tables Vol C Tables 4.2.6.8 and 6.1.1.4'

loop_
_geom_angle_atom_site_label_1
_geom_angle_atom_site_label_2
_geom_angle_atom_site_label_3
_geom_angle
C16 C1 C2 111.9(3)
C16 C1 H1A 109.2
C2 C1 H1A 109.2
C16 C1 H1B 109.2
C2 C1 H1B 109.2
H1A C1 H1B 107.9
O1 C2 C1 110.3(4)
O1 C2 C4 105.0(3)
C1 C2 C4 113.5(3)
O1 C2 H2 109.3
C1 C2 H2 109.3
C4 C2 H2 109.3
O2 C3 O1 108.4(3)
O2 C3 C18A 116.1(4)
O1 C3 C18A 115.0(4)
O2 C3 C19A 97.5(4)
O1 C3 C19A 99.3(4)
C18A C3 C19A 118.1(5)
O2 C3 C18B 97.2(4)
O1 C3 C18B 100.9(4)
C18A C3 C18B 32.0(4)
C19A C3 C18B 149.8(5)
O2 C3 C19B 119.8(5)
O1 C3 C19B 118.4(5)
C18A C3 C19B 76.3(6)
C19A C3 C19B 41.9(4)
C18B C3 C19B 108.2(6)
O2 C4 C5 110.5(4)
O2 C4 C2 103.7(3)
C5 C4 C2 111.0(3)
O2 C4 H4 110.5
C5 C4 H4 110.5
C2 C4 H4 110.5
C17 C5 C6 107.3(3)
C17 C5 C4 110.6(3)
C6 C5 C4 115.4(3)
C17 C5 H5 107.8
C6 C5 H5 107.8
C4 C5 H5 107.8
C12 C6 C7 119.1(3)
C12 C6 C5 117.6(3)
C7 C6 C5 123.2(3)
C8 C7 C6 117.8(3)
C8 C7 H7 121.1
C6 C7 H7 121.1
C7 C8 C10 122.5(3)
C7 C8 O3 127.1(3)
C10 C8 O3 110.3(3)
O4 C9 O3 107.2(3)
O4 C9 H9A 110.3
O3 C9 H9A 110.3
O4 C9 H9B 110.3
O3 C9 H9B 110.3
H9A C9 H9B 108.5
C11 C10 C8 122.0(3)
C11 C10 O4 128.3(3)
C8 C10 O4 109.7(3)
C10 C11 C12 116.5(3)
C10 C11 H11 121.7
C12 C11 H11 121.7
C6 C12 C11 122.1(3)
C6 C12 C13 121.4(3)
C11 C12 C13 116.6(3)
O5 C13 N1 122.7(3)
O5 C13 C12 122.6(3)
N1 C13 C12 114.7(3)
O6 C14 N1 125.4(3)
O6 C14 C15 126.1(3)
N1 C14 C15 108.5(2)
C14 C15 C16 106.9(2)
C14 C15 H15A 110.3
C16 C15 H15A 110.3
C14 C15 H15B 110.3
C16 C15 H15B 110.3
H15A C15 H15B 108.6
C1 C16 C15 114.3(3)
C1 C16 C17 111.0(3)
C15 C16 C17 105.9(2)
C1 C16 H16 108.5
C15 C16 H16 108.5
C17 C16 H16 108.5
N1 C17 C5 107.9(3)
N1 C17 C16 105.3(2)
C5 C17 C16 114.3(3)
N1 C17 H17 109.7
C5 C17 H17 109.7
C16 C17 H17 109.7
C14 N1 C13 125.9(3)
C14 N1 C17 113.2(2)
C13 N1 C17 120.6(2)
C3 O1 C2 110.9(3)
C3 O2 C4 111.9(3)
C8 O3 C9 104.4(3)
C10 O4 C9 105.2(3)
C3 C18A H18A 109.5
C3 C18A H18B 109.5
C3 C18A H18C 109.5
C3 C19A H19A 109.5
C3 C19A H19B 109.5
C3 C19A H19C 109.5
C3 C18B H18D 109.5
C3 C18B H18E 109.5
H18D C18B H18E 109.5
C3 C18B H18F 109.5
H18D C18B H18F 109.5
H18E C18B H18F 109.5
C3 C19B H19D 109.5
C3 C19B H19E 109.5
H19D C19B H19E 109.5
C3 C19B H19F 109.5
H19D C19B H19F 109.5
H19E C19B H19F 109.5

loop_
_geom_bond_atom_site_label_1
_geom_bond_atom_site_label_2
_geom_bond_distance
C1 C16 1.518(5)
C1 C2 1.530(5)
C1 H1A 0.9900
C1 H1B 0.9900
C2 O1 1.425(6)
C2 C4 1.568(5)
C2 H2 1.0000
C3 O2 1.401(5)
C3 O1 1.405(5)
C3 C18A 1.410(7)
C3 C19A 1.503(7)
C3 C18B 1.573(9)
C3 C19B 1.600(12)
C4 O2 1.426(5)
C4 C5 1.524(5)
C4 H4 1.0000
C5 C17 1.514(5)
C5 C6 1.516(4)
C5 H5 1.0000
C6 C12 1.397(4)
C6 C7 1.411(4)
C7 C8 1.367(5)
C7 H7 0.9500
C8 C10 1.372(5)
C8 O3 1.377(4)
C9 O4 1.432(4)
C9 O3 1.445(4)
C9 H9A 0.9900
C9 H9B 0.9900
C10 C11 1.369(4)
C10 O4 1.378(4)
C11 C12 1.410(4)
C11 H11 0.9500
C12 C13 1.492(4)
C13 O5 1.213(3)
C13 N1 1.397(4)
C14 O6 1.203(3)
C14 N1 1.395(4)
C14 C15 1.518(4)
C15 C16 1.528(4)
C15 H15A 0.9900
C15 H15B 0.9900
C16 C17 1.555(4)
C16 H16 1.0000
C17 N1 1.478(4)
C17 H17 1.0000
C18A H18A 0.9800
C18A H18B 0.9800
C18A H18C 0.9800
C19A H19A 0.9800
C19A H19B 0.9800
C19A H19C 0.9800
C18B H18D 0.9800
C18B H18E 0.9800
C18B H18F 0.9800
C19B H19D 0.9800
C19B H19E 0.9800
C19B H19F 0.9800

loop_
_geom_torsion_atom_site_label_1
_geom_torsion_atom_site_label_2
_geom_torsion_atom_site_label_3
_geom_torsion_atom_site_label_4
_geom_torsion
C16 C1 C2 O1 169.6(3)
C16 C1 C2 C4 52.1(5)
O1 C2 C4 O2 -1.0(5)
C1 C2 C4 O2 119.5(4)
O1 C2 C4 C5 -119.7(4)
C1 C2 C4 C5 0.8(6)
O2 C4 C5 C17 -167.7(3)
C2 C4 C5 C17 -53.1(5)
O2 C4 C5 C6 70.3(5)
C2 C4 C5 C6 -175.1(4)
C17 C5 C6 C12 40.8(4)
C4 C5 C6 C12 164.6(4)
C17 C5 C6 C7 -141.0(4)
C4 C5 C6 C7 -17.2(6)
C12 C6 C7 C8 0.4(6)
C5 C6 C7 C8 -177.8(4)
C6 C7 C8 C10 -0.1(7)
C6 C7 C8 O3 -177.3(4)
C7 C8 C10 C11 -1.0(7)
O3 C8 C10 C11 176.6(4)
C7 C8 C10 O4 -178.2(4)
O3 C8 C10 O4 -0.6(5)
C8 C10 C11 C12 1.7(7)
O4 C10 C11 C12 178.3(4)
C7 C6 C12 C11 0.4(6)
C5 C6 C12 C11 178.7(4)
C7 C6 C12 C13 179.6(4)
C5 C6 C12 C13 -2.1(5)
C10 C11 C12 C6 -1.4(6)
C10 C11 C12 C13 179.3(3)
C6 C12 C13 O5 164.2(4)
C11 C12 C13 O5 -16.5(6)
C6 C12 C13 N1 -15.3(5)
C11 C12 C13 N1 163.9(3)
O6 C14 C15 C16 -176.4(4)
N1 C14 C15 C16 3.0(4)
C2 C1 C16 C15 -170.4(3)
C2 C1 C16 C17 -50.7(4)
C14 C15 C16 C1 118.2(3)
C14 C15 C16 C17 -4.3(4)
C6 C5 C17 N1 -61.4(3)
C4 C5 C17 N1 171.9(3)
C6 C5 C17 C16 -178.2(3)
C4 C5 C17 C16 55.1(4)
C1 C16 C17 N1 -120.6(3)
C15 C16 C17 N1 4.1(4)
C1 C16 C17 C5 -2.3(4)
C15 C16 C17 C5 122.4(3)
O6 C14 N1 C13 5.7(6)
C15 C14 N1 C13 -173.7(3)
O6 C14 N1 C17 179.1(4)
C15 C14 N1 C17 -0.4(4)
O5 C13 N1 C14 -16.3(6)
C12 C13 N1 C14 163.2(3)
O5 C13 N1 C17 170.8(4)
C12 C13 N1 C17 -9.7(5)
C5 C17 N1 C14 -124.9(3)
C16 C17 N1 C14 -2.4(4)
C5 C17 N1 C13 48.8(4)
C16 C17 N1 C13 171.4(3)
O2 C3 O1 C2 2.3(5)
C18A C3 O1 C2 -129.5(5)
C19A C3 O1 C2 103.4(5)
C18B C3 O1 C2 -99.2(5)
C19B C3 O1 C2 143.1(6)
C1 C2 O1 C3 -123.4(4)
C4 C2 O1 C3 -0.7(5)
O1 C3 O2 C4 -3.0(5)
C18A C3 O2 C4 128.1(5)
C19A C3 O2 C4 -105.5(4)
C18B C3 O2 C4 101.0(5)
C19B C3 O2 C4 -143.2(6)
C5 C4 O2 C3 121.5(4)
C2 C4 O2 C3 2.4(5)
C7 C8 O3 C9 -171.3(5)
C10 C8 O3 C9 11.3(5)
O4 C9 O3 C8 -17.5(5)
C11 C10 O4 C9 172.6(5)
C8 C10 O4 C9 -10.5(5)
O3 C9 O4 C10 17.2(4)
